data_4343922
loop_
_publ_author_name
'Taraba, J.'
'Zak, Z.'

_publ_section_title
;
 Novel cation [N (S O2 N Me3)2]+ and its synthesis and crystal structure.
 Dichloride of imido-bis(sulfuric) acid H N (S O2 Cl)2. Part 1. Crystal
 structures of K N (S O2 Cl)2.(1/2) C H3 C N, K N (S O2 Cl)2.(1/6)C H2
 Cl2, and [P Cl4] [N (S O2 Cl)2]
;
_journal_name_full 'Inorganic Chemistry'
_journal_page_first 3695
_journal_page_last 3700
_journal_volume 45
_journal_year 2006
_chemical_formula_sum 'C0.1667 H0.3334 Cl2.3334 K N O4 S2'
_chemical_name_systematic 'K N (S O2 Cl)2 (C H2 Cl2)0.1667'
_space_group_IT_number 14
_symmetry_space_group_name_Hall '-P 2yn'
_symmetry_space_group_name_H-M 'P 1 21/n 1'
_cell_angle_alpha 90
_cell_angle_beta 96.84
_cell_angle_gamma 90
_cell_formula_units_Z 12
_cell_length_a 7.093
_cell_length_b 24.536
_cell_length_c 13.656
_cell_volume 2359.691
_citation_journal_id_ASTM INOCAJ
_cod_data_source_file Taraba_INOCAJ_2006_774.cif
_cod_data_source_block C0.1667H0.3334Cl2.3334K1N1O4S2
_cod_original_sg_symbol_Hall '-P 2ybc (x-z,y,z)'
_cod_original_formula_sum 'C0.1667 H0.3334 Cl2.3334 K1 N1 O4 S2'
_cod_database_code 4343922

loop_
_symmetry_equiv_pos_as_xyz
x,y,z
-x+1/2,y+1/2,-z+1/2
-x,-y,-z
x-1/2,-y-1/2,z-1/2

loop_
_atom_site_label
_atom_site_type_symbol
_atom_site_fract_x
_atom_site_fract_y
_atom_site_fract_z
_atom_site_occupancy
_atom_site_U_iso_or_equiv
N2 N-3 0.7708 0.61611 0.3302 1 0.0
Cl8 Cl-1 0.3857 0.47234 0.0334 0.5 0.0
O2 O-2 0.2358 0.74499 0.11243 1 0.0
O10 O-2 1.2243 0.62597 0.73471 1 0.0
N3 N-3 0.884 0.65051 0.75723 1 0.0
Cl1 Cl-1 0.3933 0.64212 0.11368 1 0.0
O6 O-2 0.5533 0.58111 0.43768 1 0.0
O12 O-2 0.9042 0.6338 0.57527 1 0.0
Cl3 Cl-1 0.57211 0.51706 0.27269 1 0.0
S1 S+6 0.39932 0.71913 0.16399 1 0.0
O4 O-2 0.7947 0.79496 0.04139 1 0.0
O8 O-2 1.1256 0.60099 0.35363 1 0.0
N1 N-3 0.5962 0.74393 0.14116 1 0.0
O7 O-2 0.9788 0.67408 0.24972 1 0.0
S2 S+6 0.64659 0.75464 0.034 1 0.0
O5 O-2 0.8467 0.52957 0.43059 1 0.0
K3 K+1 0.61754 0.70338 0.4414 1 0.0
O11 O-2 0.6043 0.63041 0.64493 1 0.0
H1 H-1 0.4489 0.5554 -0.0258 0.5 0.0
S4 S+6 0.96889 0.62071 0.28933 1 0.0
Cl2 Cl-1 0.77838 0.68557 -0.00437 1 0.0
H2 H-1 0.588 0.5422 0.0723 0.5 0.0
Cl6 Cl-1 0.84403 0.54073 0.6797 1 0.0
O1 O-2 0.4042 0.71569 0.26812 1 0.0
K1 K+1 -0.00259 0.78168 0.25728 1 0.0
O3 O-2 0.4913 0.76102 -0.04175 1 0.0
Cl5 Cl-1 1.09212 0.584 0.90235 1 0.0
Cl4 Cl-1 0.95293 0.57025 0.17083 1 0.0
O9 O-2 1.1557 0.69146 0.85896 1 0.0
C1 C+4 0.5288 0.5267 0.009 0.5 0.0
S3 S+6 0.70142 0.56405 0.383 1 0.0
K2 K+1 0.24698 0.58314 0.54562 1 0.0
Cl7 Cl-1 0.7055 0.50857 -0.06171 0.5 0.0
S5 S+6 1.09893 0.64452 0.80185 1 0.0
S6 S+6 0.8048 0.62144 0.65753 1 0.0
